data_2229651
loop_
_publ_author_name
'Liu, Fei'
'Zhang, Fang'
'Chen, Qifan'
'Zhang, Huidong'

_publ_section_title
;
 Pyridine-3-carboxamidinium chloride
;
_journal_coeditor_code GK2326
_journal_issue 4
_journal_name_full 'Acta Crystallographica Section E'
_journal_page_first o781
_journal_paper_doi 10.1107/S1600536811002704
_journal_volume 67
_journal_year 2011
_chemical_formula_iupac 'C6 H8 N3 +, Cl -'
_chemical_formula_moiety 'C6 H8 N3 +, Cl -'
_chemical_formula_sum 'C6 H8 Cl N3'
_chemical_formula_weight 157.60
_chemical_name_systematic
;
Pyridine-3-carboxamidinium chloride
;
_space_group_IT_number 33
_symmetry_cell_setting orthorhombic
_symmetry_space_group_name_Hall 'P 2c -2n'
_symmetry_space_group_name_H-M 'P n a 21'
_atom_sites_solution_hydrogens geom
_atom_sites_solution_primary direct
_atom_sites_solution_secondary difmap
_audit_creation_method SHELXL-97
_cell_angle_alpha 90.00
_cell_angle_beta 90.00
_cell_angle_gamma 90.00
_cell_formula_units_Z 8
_cell_length_a 10.9485(7)
_cell_length_b 33.1581(14)
_cell_length_c 4.1488(5)
_cell_measurement_reflns_used 3213
_cell_measurement_temperature 293(2)
_cell_measurement_theta_max 27.48
_cell_measurement_theta_min 3.08
_cell_volume 1506.1(2)
_computing_cell_refinement 'PROCESS-AUTO (Rigaku, 2006)'
_computing_data_collection 'PROCESS-AUTO (Rigaku, 2006)'
_computing_data_reduction 'CrystalStructure (Rigaku/MSC, 2007)'
_computing_molecular_graphics 'ORTEP-3 for Windows (Farrugia, 1997)'
_computing_publication_material 'WinGX (Farrugia, 1999)'
_computing_structure_refinement 'SHELXL97 (Sheldrick, 2008)'
_computing_structure_solution 'SHELXS97 (Sheldrick, 2008)'
_diffrn_ambient_temperature 293(2)
_diffrn_detector_area_resol_mean 10.0
_diffrn_measured_fraction_theta_full 0.997
_diffrn_measured_fraction_theta_max 0.997
_diffrn_measurement_device_type 'Rigaku R-AXIS RAPID'
_diffrn_measurement_method \w
_diffrn_radiation_monochromator graphite
_diffrn_radiation_source 'fine-focus sealed tube'
_diffrn_radiation_type MoK\a
_diffrn_radiation_wavelength 0.71073
_diffrn_reflns_av_R_equivalents 0.0329
_diffrn_reflns_av_sigmaI/netI 0.0292
_diffrn_reflns_limit_h_max 14
_diffrn_reflns_limit_h_min -14
_diffrn_reflns_limit_k_max 42
_diffrn_reflns_limit_k_min -42
_diffrn_reflns_limit_l_max 5
_diffrn_reflns_limit_l_min -4
_diffrn_reflns_number 14201
_diffrn_reflns_theta_full 27.48
_diffrn_reflns_theta_max 27.48
_diffrn_reflns_theta_min 3.08
_exptl_absorpt_coefficient_mu 0.431
_exptl_absorpt_correction_T_max 0.930
_exptl_absorpt_correction_T_min 0.845
_exptl_absorpt_correction_type multi-scan
_exptl_absorpt_process_details '(ABSCOR; Higashi, 1995)'
_exptl_crystal_colour colorless
_exptl_crystal_density_diffrn 1.390
_exptl_crystal_density_method 'not measured'
_exptl_crystal_description block
_exptl_crystal_F_000 656
_exptl_crystal_size_max 0.40
_exptl_crystal_size_mid 0.35
_exptl_crystal_size_min 0.17
_refine_diff_density_max 0.179
_refine_diff_density_min -0.175
_refine_ls_abs_structure_details 'Flack (1983), 1246 Friedel pairs'
_refine_ls_abs_structure_Flack 0.0019(5)
_refine_ls_extinction_coef 0.061(2)
_refine_ls_extinction_expression Fc^*^=kFc[1+0.001xFc^2^\l^3^/sin(2\q)]^-1/4^
_refine_ls_extinction_method 'SHELXL97 (Sheldrick, 2008)'
_refine_ls_goodness_of_fit_ref 1.001
_refine_ls_hydrogen_treatment constr
_refine_ls_matrix_type full
_refine_ls_number_parameters 182
_refine_ls_number_reflns 3213
_refine_ls_number_restraints 1
_refine_ls_restrained_S_all 1.001
_refine_ls_R_factor_all 0.0321
_refine_ls_R_factor_gt 0.0285
_refine_ls_shift/su_max 0.002
_refine_ls_shift/su_mean 0.000
_refine_ls_structure_factor_coef Fsqd
_refine_ls_weighting_details 'calc w=1/[\s^2^(Fo^2^)+(0.0334P)^2^+0.3352P] where P=(Fo^2^+2Fc^2^)/3'
_refine_ls_weighting_scheme calc
_refine_ls_wR_factor_gt 0.0683
_refine_ls_wR_factor_ref 0.0707
_reflns_number_gt 2953
_reflns_number_total 3213
_reflns_threshold_expression I>2sigma(I)
_cod_data_source_file gk2326.cif
_cod_data_source_block I
_cod_database_code 2229651
_cod_database_fobs_code 2229651

loop_
_symmetry_equiv_pos_as_xyz
'x, y, z'
'-x, -y, z+1/2'
'-x+1/2, y+1/2, z+1/2'
'x+1/2, -y+1/2, z'

loop_
_atom_site_type_symbol
_atom_site_label
_atom_site_fract_x
_atom_site_fract_y
_atom_site_fract_z
_atom_site_U_iso_or_equiv
_atom_site_adp_type
_atom_site_calc_flag
_atom_site_refinement_flags
_atom_site_occupancy
_atom_site_disorder_assembly
_atom_site_disorder_group
Cl Cl1 0.80408(4) 0.549620(13) 0.75756(15) 0.05193(15) Uani d . 1 . .
Cl Cl2 0.82982(4) 0.318730(12) 0.22533(15) 0.04986(15) Uani d . 1 . .
N N2 0.49341(12) 0.25905(4) 1.1812(4) 0.0384(3) Uani d . 1 . .
H H2A 0.5635 0.2541 1.2661 0.046 Uiso calc R 1 . .
H H2B 0.4372 0.2409 1.1835 0.046 Uiso calc R 1 . .
N N1 0.17495(13) 0.28055(4) 0.6167(4) 0.0392(4) Uani d . 1 . .
N N4 0.56768(13) 0.39520(4) 0.6649(4) 0.0427(4) Uani d . 1 . .
C C3 0.30154(15) 0.34172(5) 0.9320(5) 0.0359(4) Uani d . 1 . .
H H3 0.3444 0.3622 1.0348 0.043 Uiso calc R 1 . .
C C2 0.35090(13) 0.30307(5) 0.9096(4) 0.0294(3) Uani d . 1 . .
N N3 0.55529(14) 0.32232(5) 1.0408(6) 0.0540(5) Uani d . 1 . .
H H3A 0.6261 0.3181 1.1239 0.065 Uiso calc R 1 . .
H H3B 0.5390 0.3451 0.9521 0.065 Uiso calc R 1 . .
C C1 0.28379(13) 0.27351(4) 0.7498(5) 0.0321(3) Uani d . 1 . .
H H1 0.3164 0.2477 0.7352 0.038 Uiso calc R 1 . .
N N5 0.93657(14) 0.40511(4) 0.3554(5) 0.0515(5) Uani d . 1 . .
H H5A 1.0143 0.4075 0.3329 0.062 Uiso calc R 1 . .
H H5B 0.9030 0.3817 0.3431 0.062 Uiso calc R 1 . .
N N6 0.91881(14) 0.47268(4) 0.4274(5) 0.0511(5) Uani d . 1 . .
H H6A 0.9965 0.4754 0.4053 0.061 Uiso calc R 1 . .
H H6B 0.8739 0.4935 0.4622 0.061 Uiso calc R 1 . .
C C7 0.68741(16) 0.40022(5) 0.6164(5) 0.0376(4) Uani d . 1 . .
H H7 0.7409 0.3809 0.6971 0.045 Uiso calc R 1 . .
C C12 0.86919(16) 0.43713(5) 0.4083(5) 0.0366(4) Uani d . 1 . .
C C6 0.47248(14) 0.29402(5) 1.0493(5) 0.0328(3) Uani d . 1 . .
C C5 0.12821(16) 0.31783(5) 0.6479(5) 0.0448(5) Uani d . 1 . .
H H5 0.0512 0.3228 0.5624 0.054 Uiso calc R 1 . .
C C8 0.73540(15) 0.43301(4) 0.4505(4) 0.0332(4) Uani d . 1 . .
C C4 0.18844(16) 0.34905(5) 0.7998(5) 0.0440(5) Uani d . 1 . .
H H4 0.1533 0.3745 0.8126 0.053 Uiso calc R 1 . .
C C9 0.65596(16) 0.46198(5) 0.3279(5) 0.0400(4) Uani d . 1 . .
H H9 0.6853 0.4846 0.2198 0.048 Uiso calc R 1 . .
C C11 0.49241(17) 0.42297(5) 0.5413(5) 0.0432(4) Uani d . 1 . .
H H11 0.4089 0.4196 0.5718 0.052 Uiso calc R 1 . .
C C10 0.53172(17) 0.45609(5) 0.3720(5) 0.0433(4) Uani d . 1 . .
H H10 0.4757 0.4744 0.2879 0.052 Uiso calc R 1 . .

loop_
_atom_site_aniso_label
_atom_site_aniso_U_11
_atom_site_aniso_U_22
_atom_site_aniso_U_33
_atom_site_aniso_U_12
_atom_site_aniso_U_13
_atom_site_aniso_U_23
Cl1 0.0348(2) 0.0464(2) 0.0746(4) 0.00362(16) 0.0023(3) -0.0112(3)
Cl2 0.0345(2) 0.03388(19) 0.0812(4) 0.00596(15) -0.0204(2) -0.0130(2)
N2 0.0260(6) 0.0361(7) 0.0531(10) -0.0005(5) -0.0083(6) 0.0086(7)
N1 0.0318(7) 0.0404(7) 0.0454(9) -0.0045(6) -0.0117(6) 0.0005(7)
N4 0.0342(7) 0.0342(6) 0.0597(11) -0.0032(5) 0.0011(7) 0.0042(7)
C3 0.0339(8) 0.0309(8) 0.0428(10) -0.0015(6) -0.0054(7) -0.0025(8)
C2 0.0230(7) 0.0320(7) 0.0332(8) -0.0020(6) -0.0022(6) 0.0043(7)
N3 0.0291(7) 0.0421(8) 0.0907(14) -0.0092(6) -0.0213(8) 0.0190(9)
C1 0.0292(7) 0.0307(7) 0.0363(9) -0.0015(5) -0.0041(8) 0.0015(8)
N5 0.0326(7) 0.0328(7) 0.0890(15) 0.0001(6) 0.0051(8) -0.0079(8)
N6 0.0359(8) 0.0336(7) 0.0837(14) -0.0037(6) 0.0103(8) -0.0099(9)
C7 0.0348(8) 0.0285(7) 0.0495(11) 0.0022(6) -0.0024(7) 0.0008(8)
C12 0.0347(8) 0.0318(7) 0.0433(10) 0.0002(6) 0.0015(7) -0.0025(8)
C6 0.0239(7) 0.0348(8) 0.0396(9) -0.0021(6) -0.0046(7) 0.0004(7)
C5 0.0281(8) 0.0510(10) 0.0552(13) 0.0046(7) -0.0141(8) 0.0008(9)
C8 0.0324(8) 0.0276(7) 0.0397(10) -0.0003(6) -0.0010(7) -0.0046(7)
C4 0.0364(8) 0.0391(8) 0.0565(13) 0.0098(7) -0.0067(8) -0.0020(9)
C9 0.0413(9) 0.0313(7) 0.0473(12) 0.0021(7) -0.0011(8) 0.0036(7)
C11 0.0306(8) 0.0410(9) 0.0580(12) -0.0010(7) -0.0038(8) -0.0026(9)
C10 0.0400(9) 0.0383(9) 0.0516(11) 0.0076(7) -0.0066(8) 0.0031(8)

loop_
_atom_type_symbol
_atom_type_description
_atom_type_scat_dispersion_real
_atom_type_scat_dispersion_imag
_atom_type_scat_source
C C 0.0033 0.0016 'International Tables Vol C Tables 4.2.6.8 and 6.1.1.4'
H H 0.0000 0.0000 'International Tables Vol C Tables 4.2.6.8 and 6.1.1.4'
N N 0.0061 0.0033 'International Tables Vol C Tables 4.2.6.8 and 6.1.1.4'
Cl Cl 0.1484 0.1585 'International Tables Vol C Tables 4.2.6.8 and 6.1.1.4'

loop_
_geom_angle_atom_site_label_1
_geom_angle_atom_site_label_2
_geom_angle_atom_site_label_3
_geom_angle_site_symmetry_1
_geom_angle_site_symmetry_3
_geom_angle
_geom_angle_publ_flag
C6 N2 H2A . . 120.0 ?
C6 N2 H2B . . 120.0 ?
H2A N2 H2B . . 120.0 ?
C1 N1 C5 . . 117.47(14) ?
C7 N4 C11 . . 117.45(16) ?
C4 C3 C2 . . 118.99(16) ?
C4 C3 H3 . . 120.5 ?
C2 C3 H3 . . 120.5 ?
C1 C2 C3 . . 118.31(14) ?
C1 C2 C6 . . 121.15(14) ?
C3 C2 C6 . . 120.54(14) ?
C6 N3 H3A . . 120.0 ?
C6 N3 H3B . . 120.0 ?
H3A N3 H3B . . 120.0 ?
N1 C1 C2 . . 123.03(14) ?
N1 C1 H1 . . 118.5 ?
C2 C1 H1 . . 118.5 ?
C12 N5 H5A . . 120.0 ?
C12 N5 H5B . . 120.0 ?
H5A N5 H5B . . 120.0 ?
C12 N6 H6A . . 120.0 ?
C12 N6 H6B . . 120.0 ?
H6A N6 H6B . . 120.0 ?
N4 C7 C8 . . 122.86(16) ?
N4 C7 H7 . . 118.6 ?
C8 C7 H7 . . 118.6 ?
N6 C12 N5 . . 120.60(16) ?
N6 C12 C8 . . 119.31(15) ?
N5 C12 C8 . . 120.08(14) ?
N2 C6 N3 . . 121.94(15) ?
N2 C6 C2 . . 120.16(14) ?
N3 C6 C2 . . 117.88(15) ?
N1 C5 C4 . . 123.50(16) ?
N1 C5 H5 . . 118.2 ?
C4 C5 H5 . . 118.2 ?
C7 C8 C9 . . 118.99(16) ?
C7 C8 C12 . . 120.30(15) ?
C9 C8 C12 . . 120.71(15) ?
C3 C4 C5 . . 118.66(15) ?
C3 C4 H4 . . 120.7 ?
C5 C4 H4 . . 120.7 ?
C10 C9 C8 . . 117.87(16) ?
C10 C9 H9 . . 121.1 ?
C8 C9 H9 . . 121.1 ?
N4 C11 C10 . . 123.61(17) ?
N4 C11 H11 . . 118.2 ?
C10 C11 H11 . . 118.2 ?
C11 C10 C9 . . 119.20(17) ?
C11 C10 H10 . . 120.4 ?
C9 C10 H10 . . 120.4 ?

loop_
_geom_bond_atom_site_label_1
_geom_bond_atom_site_label_2
_geom_bond_site_symmetry_2
_geom_bond_distance
_geom_bond_publ_flag
N2 C6 . 1.303(2) ?
N2 H2A . 0.8600 ?
N2 H2B . 0.8600 ?
N1 C1 . 1.334(2) ?
N1 C5 . 1.344(2) ?
N4 C7 . 1.337(2) ?
N4 C11 . 1.338(2) ?
C3 C4 . 1.376(2) ?
C3 C2 . 1.394(2) ?
C3 H3 . 0.9300 ?
C2 C1 . 1.393(2) ?
C2 C6 . 1.483(2) ?
N3 C6 . 1.305(2) ?
N3 H3A . 0.8600 ?
N3 H3B . 0.8600 ?
C1 H1 . 0.9300 ?
N5 C12 . 1.311(2) ?
N5 H5A . 0.8600 ?
N5 H5B . 0.8600 ?
N6 C12 . 1.300(2) ?
N6 H6A . 0.8600 ?
N6 H6B . 0.8600 ?
C7 C8 . 1.390(2) ?
C7 H7 . 0.9300 ?
C12 C8 . 1.482(2) ?
C5 C4 . 1.380(3) ?
C5 H5 . 0.9300 ?
C8 C9 . 1.392(2) ?
C4 H4 . 0.9300 ?
C9 C10 . 1.386(3) ?
C9 H9 . 0.9300 ?
C11 C10 . 1.373(3) ?
C11 H11 . 0.9300 ?
C10 H10 . 0.9300 ?

loop_
_geom_hbond_atom_site_label_D
_geom_hbond_atom_site_label_H
_geom_hbond_atom_site_label_A
_geom_hbond_site_symmetry_A
_geom_hbond_distance_DH
_geom_hbond_distance_HA
_geom_hbond_distance_DA
_geom_hbond_angle_DHA
N3 H3B N4 . 0.86 2.07 2.880(2) 157
N5 H5B Cl2 . 0.86 2.29 3.1403(15) 170
N6 H6B Cl1 . 0.86 2.36 3.1562(16) 155
N2 H2A N1 4_556 0.86 2.22 2.990(2) 149
N2 H2B Cl2 4_456 0.86 2.31 3.1452(13) 165
N3 H3A Cl2 1_556 0.86 2.27 3.1040(16) 164
N5 H5A Cl1 2_764 0.86 2.46 3.2373(16) 150
N6 H6A Cl1 2_764 0.86 2.41 3.2013(16) 152

loop_
_geom_torsion_atom_site_label_1
_geom_torsion_atom_site_label_2
_geom_torsion_atom_site_label_3
_geom_torsion_atom_site_label_4
_geom_torsion_site_symmetry_1
_geom_torsion_site_symmetry_2
_geom_torsion_site_symmetry_3
_geom_torsion_site_symmetry_4
_geom_torsion
_geom_torsion_publ_flag
C4 C3 C2 C1 . . . . 0.8(3) ?
C4 C3 C2 C6 . . . . -179.98(18) ?
C5 N1 C1 C2 . . . . -1.7(3) ?
C3 C2 C1 N1 . . . . 0.2(3) ?
C6 C2 C1 N1 . . . . -178.99(18) ?
C11 N4 C7 C8 . . . . 1.2(3) ?
C1 C2 C6 N2 . . . . -36.7(3) ?
C3 C2 C6 N2 . . . . 144.10(19) ?
C1 C2 C6 N3 . . . . 144.72(19) ?
C3 C2 C6 N3 . . . . -34.5(3) ?
C1 N1 C5 C4 . . . . 2.1(3) ?
N4 C7 C8 C9 . . . . -0.2(3) ?
N4 C7 C8 C12 . . . . 179.21(18) ?
N6 C12 C8 C7 . . . . -141.6(2) ?
N5 C12 C8 C7 . . . . 37.8(3) ?
N6 C12 C8 C9 . . . . 37.8(3) ?
N5 C12 C8 C9 . . . . -142.8(2) ?
C2 C3 C4 C5 . . . . -0.4(3) ?
N1 C5 C4 C3 . . . . -1.2(3) ?
C7 C8 C9 C10 . . . . -1.4(3) ?
C12 C8 C9 C10 . . . . 179.20(17) ?
C7 N4 C11 C10 . . . . -0.6(3) ?
N4 C11 C10 C9 . . . . -1.0(3) ?
C8 C9 C10 C11 . . . . 1.9(3) ?
